data_4034260
loop_
_publ_author_name
'Slav\'ik, Petr'
'Krupi\<cka, Martin'
'Eigner, V\'aclav'
'Vrzal, Luk\'a\<s'
'Dvo\<r\'akov\'a, Hana'
'Lhot\'ak, Pavel'

_publ_section_title
;
 Rearrangement of meta-Bridged Calix[4]arenes Promoted by Internal Strain.
;
_journal_issue 7
_journal_name_full 'The Journal of organic chemistry'
_journal_page_first 4229
_journal_page_last 4235
_journal_paper_doi 10.1021/acs.joc.9b00107
_journal_volume 84
_journal_year 2019
_chemical_formula_moiety 'C32 H30 O4'
_chemical_formula_sum 'C32 H30 O4'
_chemical_formula_weight 478.59
_space_group_IT_number 14
_space_group_name_Hall '-P 2ybc'
_space_group_name_H-M_alt 'P 1 21/c 1'
_symmetry_cell_setting monoclinic
_symmetry_space_group_name_Hall '-P 2ybc'
_symmetry_space_group_name_H-M 'P 1 21/c 1'
_atom_sites_solution_hydrogens difmap
_atom_sites_solution_primary direct
_cell_angle_alpha 90
_cell_angle_beta 101.5725(7)
_cell_angle_gamma 90
_cell_formula_units_Z 4
_cell_length_a 13.8863(3)
_cell_length_b 7.2827(2)
_cell_length_c 24.0141(5)
_cell_measurement_reflns_used 120
_cell_measurement_temperature 120
_cell_measurement_theta_max 49
_cell_measurement_theta_min 12
_cell_volume 2379.17(10)
_computing_cell_refinement 'Apex2 (Bruker AXS, 2006)'
_computing_data_collection 'Apex2 (Bruker AXS, 2006)'
_computing_data_reduction 'Apex2 (Bruker AXS, 2006)'
_computing_molecular_graphics 'CAMERON (Watkin et al., 1996)'
_computing_publication_material 'CRYSTALS (Betteridge et al., 2003)'
_computing_structure_refinement 'CRYSTALS (Betteridge et al., 2003)'
_computing_structure_solution 'SIR92 (Altomare et al., 1994)'
_diffrn_ambient_pressure 101
_diffrn_ambient_temperature 120
_diffrn_measured_fraction_theta_full 0.999
_diffrn_measured_fraction_theta_max 0.999
_diffrn_measurement_device Area
_diffrn_measurement_device_type 'Bruker Kappa Apex2'
_diffrn_measurement_method '\f & \w scans'
_diffrn_radiation_monochromator graphite
_diffrn_radiation_type 'Cu K\a'
_diffrn_radiation_wavelength 1.54178
_diffrn_reflns_av_R_equivalents 0.031
_diffrn_reflns_limit_h_max 16
_diffrn_reflns_limit_h_min -16
_diffrn_reflns_limit_k_max 8
_diffrn_reflns_limit_k_min -8
_diffrn_reflns_limit_l_max 28
_diffrn_reflns_limit_l_min -28
_diffrn_reflns_number 35488
_diffrn_reflns_theta_full 68.294
_diffrn_reflns_theta_max 68.294
_diffrn_reflns_theta_min 3.248
_diffrn_standards_number 0
_exptl_absorpt_coefficient_mu 0.691
_exptl_absorpt_correction_T_max 0.90
_exptl_absorpt_correction_T_min 0.78
_exptl_absorpt_correction_type multi-scan
_exptl_absorpt_process_details 'SADABS (Siemens, 1996)'
_exptl_crystal_colour colourless
_exptl_crystal_density_diffrn 1.336
_exptl_crystal_density_method 'not measured'
_exptl_crystal_description prism
_exptl_crystal_F_000 1016
_exptl_crystal_size_max 0.605
_exptl_crystal_size_mid 0.209
_exptl_crystal_size_min 0.150
_refine_diff_density_max 0.21
_refine_diff_density_min -0.20
_refine_ls_extinction_coef 96(5)
_refine_ls_extinction_method 'Larson (1970), Equation 22'
_refine_ls_goodness_of_fit_ref 0.9510
_refine_ls_hydrogen_treatment constr
_refine_ls_matrix_type full
_refine_ls_number_parameters 326
_refine_ls_number_reflns 4357
_refine_ls_number_restraints 0
_refine_ls_R_factor_all 0.0354
_refine_ls_R_factor_gt 0.0329
_refine_ls_shift/su_max 0.0014249
_refine_ls_shift/su_mean 0.0001046
_refine_ls_structure_factor_coef Fsqd
_refine_ls_weighting_details
;
 Method, part 1, Chebychev polynomial, (Watkin, 1994, Prince, 1982) 
 [weight] = 1.0/[A~0~*T~0~(x)+A~1~*T~1~(x) ... +A~n-1~]*T~n-1~(x)] 
 where A~i~ are the Chebychev coefficients listed below and x= Fcalc/Fmax 
 Method = Robust Weighting (Prince, 1982) 
 W = [weight] * [1-(deltaF/6*sigmaF)^2^]^2^ 
 A~i~ are: 
 4.72 7.14 3.29 0.809 
;
_refine_ls_weighting_scheme calc
_refine_ls_wR_factor_all 0.0887
_refine_ls_wR_factor_gt 0.0881
_refine_ls_wR_factor_ref 0.0887
_reflns_limit_h_max 16
_reflns_limit_h_min -16
_reflns_limit_k_max 8
_reflns_limit_k_min 0
_reflns_limit_l_max 28
_reflns_limit_l_min 0
_reflns_number_gt 4031
_reflns_number_total 4357
_reflns_threshold_expression I>2.0\s(I)
_oxford_diffrn_Wilson_B_factor 2.11
_oxford_diffrn_Wilson_scale 47.62
_oxford_refine_ls_r_factor_ref 0.0354
_oxford_refine_ls_scale 0.16627(9)
_oxford_reflns_number_all 4357
_cod_data_source_file jo9b00107_si_002.cif
_cod_data_source_block 6b
_cod_original_sg_symbol_H-M 'P 1 21/c 1 '
_cod_database_code 4034260
_oxford_refine_reflns_threshold_expression_ref I>-3.0\s(I)

loop_
_symmetry_equiv_pos_as_xyz
x,y,z
-x,-y,-z
-x,y+1/2,-z+1/2
x,-y+1/2,z+1/2

loop_
_atom_site_label
_atom_site_type_symbol
_atom_site_fract_x
_atom_site_fract_y
_atom_site_fract_z
_atom_site_U_iso_or_equiv
_atom_site_occupancy
_atom_site_adp_type
_atom_site_refinement_flags_posn
O1 O 0.77446(5) -0.01240(11) 0.55325(3) 0.0279 1.0000 Uani .
C2 C 0.78313(8) 0.13125(15) 0.51701(4) 0.0236 1.0000 Uani .
C3 C 0.69666(8) 0.21751(15) 0.48976(4) 0.0243 1.0000 Uani .
C4 C 0.60219(8) 0.18545(16) 0.51142(4) 0.0258 1.0000 Uani .
C5 C 0.60265(7) 0.31268(15) 0.56226(4) 0.0233 1.0000 Uani .
C6 C 0.60966(8) 0.50104(15) 0.55435(5) 0.0270 1.0000 Uani .
C7 C 0.61866(8) 0.62306(15) 0.59929(5) 0.0295 1.0000 Uani .
C8 C 0.62289(8) 0.55564(15) 0.65369(5) 0.0276 1.0000 Uani .
C9 C 0.61622(8) 0.36816(15) 0.66403(5) 0.0249 1.0000 Uani .
C10 C 0.60242(7) 0.24814(14) 0.61723(5) 0.0227 1.0000 Uani .
O11 O 0.59250(5) 0.06133(10) 0.62517(3) 0.0263 1.0000 Uani .
C12 C 0.49820(9) 0.01373(17) 0.63558(6) 0.0336 1.0000 Uani .
C13 C 0.62931(9) 0.31137(16) 0.72633(5) 0.0302 1.0000 Uani .
C14 C 0.67638(8) 0.13063(15) 0.74792(4) 0.0246 1.0000 Uani .
C15 C 0.76293(8) 0.05516(15) 0.73489(4) 0.0227 1.0000 Uani .
C16 C 0.82923(7) 0.11958(15) 0.69809(4) 0.0228 1.0000 Uani .
C17 C 0.89189(7) -0.02575(15) 0.69043(4) 0.0232 1.0000 Uani .
C18 C 0.94652(8) -0.01418(16) 0.64770(4) 0.0251 1.0000 Uani .
O19 O 0.99526(6) -0.16260(12) 0.63054(3) 0.0340 1.0000 Uani .
C20 C 1.05853(9) -0.26349(19) 0.67389(5) 0.0358 1.0000 Uani .
C21 C 0.94150(7) 0.14485(16) 0.61478(4) 0.0256 1.0000 Uani .
C22 C 0.89286(8) 0.29820(15) 0.63061(5) 0.0261 1.0000 Uani .
C23 C 0.83623(8) 0.28796(15) 0.67160(4) 0.0245 1.0000 Uani .
C24 C 0.96763(8) 0.14288(17) 0.55620(5) 0.0288 1.0000 Uani .
C25 C 0.87626(8) 0.19680(15) 0.51235(4) 0.0253 1.0000 Uani .
C26 C 0.88042(9) 0.33102(16) 0.47182(5) 0.0286 1.0000 Uani .
C27 C 0.79484(9) 0.40206(16) 0.43848(5) 0.0309 1.0000 Uani .
C28 C 0.70387(9) 0.34967(16) 0.44882(5) 0.0294 1.0000 Uani .
C29 C 0.87934(8) -0.18406(16) 0.72901(5) 0.0259 1.0000 Uani .
C30 C 0.79589(8) -0.11798(15) 0.75531(4) 0.0234 1.0000 Uani .
C31 C 0.75279(8) -0.21161(15) 0.79455(4) 0.0259 1.0000 Uani .
O32 O 0.79587(6) -0.37447(12) 0.81435(3) 0.0333 1.0000 Uani .
C33 C 0.76672(10) -0.45355(19) 0.86258(5) 0.0384 1.0000 Uani .
C34 C 0.67024(8) -0.13556(16) 0.80977(5) 0.0286 1.0000 Uani .
C35 C 0.63267(8) 0.03030(16) 0.78556(5) 0.0282 1.0000 Uani .
C36 C 0.79674(10) -0.18599(17) 0.53136(6) 0.0406 1.0000 Uani .
H41 H 0.5981 0.0541 0.5229 0.0292 1.0000 Uiso R
H42 H 0.5433 0.2169 0.4805 0.0307 1.0000 Uiso R
H61 H 0.6096 0.5469 0.5179 0.0300 1.0000 Uiso R
H71 H 0.6244 0.7511 0.5930 0.0340 1.0000 Uiso R
H81 H 0.6332 0.6384 0.6849 0.0299 1.0000 Uiso R
H122 H 0.4913 -0.1166 0.6371 0.0456 1.0000 Uiso R
H121 H 0.4884 0.0722 0.6714 0.0458 1.0000 Uiso R
H123 H 0.4461 0.0636 0.6047 0.0457 1.0000 Uiso R
H132 H 0.6679 0.4096 0.7483 0.0335 1.0000 Uiso R
H131 H 0.5646 0.3153 0.7376 0.0339 1.0000 Uiso R
H201 H 1.1044 -0.3290 0.6554 0.0509 1.0000 Uiso R
H203 H 1.0937 -0.1806 0.7038 0.0510 1.0000 Uiso R
H202 H 1.0223 -0.3526 0.6910 0.0512 1.0000 Uiso R
H221 H 0.8933 0.4114 0.6092 0.0289 1.0000 Uiso R
H231 H 0.8006 0.3941 0.6803 0.0274 1.0000 Uiso R
H241 H 1.0206 0.2328 0.5546 0.0324 1.0000 Uiso R
H242 H 0.9950 0.0238 0.5493 0.0343 1.0000 Uiso R
H261 H 0.9453 0.3783 0.4674 0.0321 1.0000 Uiso R
H271 H 0.7992 0.4927 0.4096 0.0348 1.0000 Uiso R
H281 H 0.6438 0.4086 0.4283 0.0340 1.0000 Uiso R
H292 H 0.9407 -0.2057 0.7588 0.0288 1.0000 Uiso R
H291 H 0.8617 -0.3006 0.7079 0.0276 1.0000 Uiso R
H331 H 0.8164 -0.5454 0.8772 0.0549 1.0000 Uiso R
H333 H 0.7637 -0.3593 0.8922 0.0547 1.0000 Uiso R
H332 H 0.7020 -0.5119 0.8524 0.0537 1.0000 Uiso R
H341 H 0.6389 -0.1977 0.8370 0.0322 1.0000 Uiso R
H351 H 0.5740 0.0774 0.7948 0.0313 1.0000 Uiso R
H362 H 0.7977 -0.2778 0.5615 0.0579 1.0000 Uiso R
H361 H 0.8633 -0.1788 0.5214 0.0578 1.0000 Uiso R
H363 H 0.7442 -0.2192 0.4984 0.0584 1.0000 Uiso R

loop_
_atom_site_aniso_label
_atom_site_aniso_U_11
_atom_site_aniso_U_22
_atom_site_aniso_U_33
_atom_site_aniso_U_23
_atom_site_aniso_U_13
_atom_site_aniso_U_12
O1 0.0287(4) 0.0285(4) 0.0274(4) 0.0077(3) 0.0073(3) 0.0025(3)
C2 0.0289(5) 0.0229(5) 0.0187(5) 0.0001(4) 0.0044(4) 0.0023(4)
C3 0.0277(5) 0.0244(5) 0.0199(5) -0.0053(4) 0.0025(4) 0.0020(4)
C4 0.0232(5) 0.0271(5) 0.0247(5) -0.0040(4) -0.0007(4) 0.0016(4)
C5 0.0181(5) 0.0238(5) 0.0265(5) -0.0030(4) 0.0008(4) 0.0027(4)
C6 0.0270(5) 0.0258(5) 0.0278(5) 0.0023(4) 0.0043(4) 0.0040(4)
C7 0.0306(6) 0.0204(5) 0.0375(6) -0.0001(5) 0.0074(5) 0.0043(4)
C8 0.0284(5) 0.0231(5) 0.0307(6) -0.0073(4) 0.0045(4) 0.0023(4)
C9 0.0223(5) 0.0252(5) 0.0270(5) -0.0024(4) 0.0045(4) 0.0034(4)
C10 0.0187(4) 0.0198(5) 0.0289(5) -0.0019(4) 0.0035(4) 0.0029(4)
O11 0.0272(4) 0.0199(4) 0.0332(4) -0.0024(3) 0.0091(3) 0.0008(3)
C12 0.0318(6) 0.0272(6) 0.0447(7) -0.0056(5) 0.0151(5) -0.0037(5)
C13 0.0361(6) 0.0296(6) 0.0258(5) -0.0050(5) 0.0082(4) 0.0045(5)
C14 0.0267(5) 0.0260(5) 0.0206(5) -0.0040(4) 0.0034(4) -0.0018(4)
C15 0.0243(5) 0.0242(5) 0.0187(5) -0.0030(4) 0.0021(4) -0.0041(4)
C16 0.0221(5) 0.0265(5) 0.0187(5) -0.0016(4) 0.0016(4) -0.0018(4)
C17 0.0221(5) 0.0258(5) 0.0204(5) 0.0016(4) 0.0012(4) -0.0003(4)
C18 0.0215(5) 0.0308(6) 0.0222(5) 0.0011(4) 0.0022(4) 0.0037(4)
O19 0.0369(5) 0.0403(5) 0.0258(4) 0.0065(3) 0.0082(3) 0.0182(4)
C20 0.0328(6) 0.0424(7) 0.0336(6) 0.0132(5) 0.0098(5) 0.0150(5)
C21 0.0186(5) 0.0339(6) 0.0235(5) 0.0040(4) 0.0025(4) -0.0000(4)
C22 0.0245(5) 0.0272(5) 0.0255(5) 0.0038(4) 0.0021(4) -0.0030(4)
C23 0.0246(5) 0.0238(5) 0.0242(5) -0.0012(4) 0.0024(4) -0.0014(4)
C24 0.0235(5) 0.0379(6) 0.0262(6) 0.0067(5) 0.0080(4) 0.0031(5)
C25 0.0283(5) 0.0264(5) 0.0217(5) 0.0008(4) 0.0065(4) 0.0029(4)
C26 0.0341(6) 0.0278(6) 0.0255(5) 0.0010(4) 0.0098(4) -0.0006(5)
C27 0.0432(7) 0.0266(6) 0.0235(5) 0.0046(4) 0.0082(5) 0.0055(5)
C28 0.0353(6) 0.0284(6) 0.0224(5) -0.0002(4) 0.0007(4) 0.0084(5)
C29 0.0274(5) 0.0262(5) 0.0244(5) 0.0027(4) 0.0062(4) 0.0010(4)
C30 0.0234(5) 0.0260(5) 0.0201(5) -0.0007(4) 0.0022(4) -0.0026(4)
C31 0.0285(5) 0.0252(6) 0.0231(5) 0.0005(4) 0.0034(4) -0.0043(4)
O32 0.0378(4) 0.0310(4) 0.0337(4) 0.0110(3) 0.0134(4) 0.0039(3)
C33 0.0437(7) 0.0392(7) 0.0347(6) 0.0142(5) 0.0134(5) 0.0045(6)
C34 0.0302(6) 0.0320(6) 0.0248(5) 0.0001(4) 0.0087(4) -0.0064(5)
C35 0.0253(5) 0.0334(6) 0.0268(5) -0.0040(5) 0.0075(4) -0.0013(5)
C36 0.0478(7) 0.0263(6) 0.0508(8) 0.0063(6) 0.0173(6) 0.0004(5)

loop_
_atom_type_symbol
_atom_type_scat_dispersion_real
_atom_type_scat_dispersion_imag
_atom_type_scat_Cromer_Mann_a1
_atom_type_scat_Cromer_Mann_b1
_atom_type_scat_Cromer_Mann_a2
_atom_type_scat_Cromer_Mann_b2
_atom_type_scat_Cromer_Mann_a3
_atom_type_scat_Cromer_Mann_b3
_atom_type_scat_Cromer_Mann_a4
_atom_type_scat_Cromer_Mann_b4
_atom_type_scat_Cromer_Mann_c
_atom_type_scat_source
C 0.0181 0.0091 2.3100 20.8439 1.0200 10.2075 1.5886 0.5687 0.8650 51.6512 0.2156 'International Tables Vol C 4.2.6.8 and 6.1.1.4'
H 0.0000 0.0000 0.4930 10.5109 0.3229 26.1257 0.1402 3.1424 0.0408 57.7998 0.0030 'International Tables Vol C 4.2.6.8 and 6.1.1.4'
N 0.0311 0.0180 12.2126 0.0057 3.1322 9.8933 2.0125 28.9975 1.1663 0.5826 -11.5290 'International Tables Vol C 4.2.6.8 and 6.1.1.4'
O 0.0492 0.0322 3.0485 13.2771 2.2868 5.7011 1.5463 0.3239 0.8670 32.9089 0.2508 'International Tables Vol C 4.2.6.8 and 6.1.1.4'

loop_
_geom_angle_atom_site_label_1
_geom_angle_atom_site_label_2
_geom_angle_atom_site_label_3
_geom_angle
_geom_angle_publ_flag
C2 O1 C36 112.71(8) yes
O1 C2 C3 117.43(9) yes
O1 C2 C25 120.39(9) yes
C3 C2 C25 121.93(10) yes
C2 C3 C4 119.31(9) yes
C2 C3 C28 117.69(10) yes
C4 C3 C28 122.37(10) yes
C3 C4 C5 108.25(8) yes
C3 C4 H41 110.0 no
C5 C4 H41 110.4 no
C3 C4 H42 109.8 no
C5 C4 H42 108.7 no
H41 C4 H42 109.6 no
C4 C5 C6 118.48(10) yes
C4 C5 C10 123.18(10) yes
C6 C5 C10 118.21(10) yes
C5 C6 C7 121.63(11) yes
C5 C6 H61 119.5 no
C7 C6 H61 118.9 no
C6 C7 C8 119.19(10) yes
C6 C7 H71 120.2 no
C8 C7 H71 120.5 no
C7 C8 C9 121.55(10) yes
C7 C8 H81 119.4 no
C9 C8 H81 119.0 no
C8 C9 C10 118.01(10) yes
C8 C9 C13 116.14(10) yes
C10 C9 C13 125.79(10) yes
C9 C10 C5 121.23(10) yes
C9 C10 O11 120.14(10) yes
C5 C10 O11 118.57(9) yes
C10 O11 C12 112.57(8) yes
O11 C12 H122 110.6 no
O11 C12 H121 109.8 no
H122 C12 H121 111.1 no
O11 C12 H123 109.7 no
H122 C12 H123 109.1 no
H121 C12 H123 106.5 no
C9 C13 C14 121.95(9) yes
C9 C13 H132 105.9 no
C14 C13 H132 107.3 no
C9 C13 H131 109.0 no
C14 C13 H131 106.5 no
H132 C13 H131 105.0 no
C13 C14 C15 126.19(10) yes
C13 C14 C35 117.64(10) yes
C15 C14 C35 116.14(10) yes
C14 C15 C16 132.07(10) yes
C14 C15 C30 120.47(10) yes
C16 C15 C30 107.32(9) yes
C15 C16 C17 108.43(9) yes
C15 C16 C23 131.49(10) yes
C17 C16 C23 120.07(10) yes
C16 C17 C18 119.53(10) yes
C16 C17 C29 110.11(9) yes
C18 C17 C29 130.05(10) yes
C17 C18 O19 122.90(10) yes
C17 C18 C21 119.58(10) yes
O19 C18 C21 116.87(9) yes
C18 O19 C20 116.93(9) yes
O19 C20 H201 106.5 no
O19 C20 H203 111.0 no
H201 C20 H203 111.0 no
O19 C20 H202 111.2 no
H201 C20 H202 108.1 no
H203 C20 H202 109.1 no
C18 C21 C22 118.76(10) yes
C18 C21 C24 121.44(10) yes
C22 C21 C24 118.50(10) yes
C21 C22 C23 121.80(10) yes
C21 C22 H221 118.6 no
C23 C22 H221 119.2 no
C16 C23 C22 118.37(10) yes
C16 C23 H231 121.4 no
C22 C23 H231 120.2 no
C21 C24 C25 108.39(9) yes
C21 C24 H241 110.2 no
C25 C24 H241 108.9 no
C21 C24 H242 109.9 no
C25 C24 H242 114.1 no
H241 C24 H242 105.3 no
C24 C25 C2 120.55(9) yes
C24 C25 C26 121.20(10) yes
C2 C25 C26 117.63(10) yes
C25 C26 C27 120.91(11) yes
C25 C26 H261 119.1 no
C27 C26 H261 120.0 no
C26 C27 C28 119.81(10) yes
C26 C27 H271 119.8 no
C28 C27 H271 120.3 no
C3 C28 C27 120.82(10) yes
C3 C28 H281 118.9 no
C27 C28 H281 120.3 no
C17 C29 C30 101.91(9) yes
C17 C29 H292 111.7 no
C30 C29 H292 111.3 no
C17 C29 H291 112.7 no
C30 C29 H291 110.8 no
H292 C29 H291 108.4 no
C29 C30 C15 111.53(9) yes
C29 C30 C31 126.80(10) yes
C15 C30 C31 121.67(10) yes
C30 C31 O32 116.23(10) yes
C30 C31 C34 118.25(10) yes
O32 C31 C34 125.51(10) yes
C31 O32 C33 117.21(9) yes
O32 C33 H331 105.9 no
O32 C33 H333 111.2 no
H331 C33 H333 110.2 no
O32 C33 H332 111.7 no
H331 C33 H332 109.8 no
H333 C33 H332 108.0 no
C31 C34 C35 119.72(10) yes
C31 C34 H341 119.9 no
C35 C34 H341 120.4 no
C34 C35 C14 123.32(10) yes
C34 C35 H351 118.8 no
C14 C35 H351 117.9 no
O1 C36 H362 107.6 no
O1 C36 H361 108.7 no
H362 C36 H361 109.6 no
O1 C36 H363 109.3 no
H362 C36 H363 108.7 no
H361 C36 H363 112.8 no

loop_
_geom_bond_atom_site_label_1
_geom_bond_atom_site_label_2
_geom_bond_distance
_geom_bond_publ_flag
O1 C2 1.3815(13) yes
O1 C36 1.4268(15) yes
C2 C3 1.3962(15) yes
C2 C25 1.4039(15) yes
C3 C4 1.5232(15) yes
C3 C28 1.3938(16) yes
C4 C5 1.5317(14) yes
C4 H41 1.000 no
C4 H42 1.014 no
C5 C6 1.3910(16) yes
C5 C10 1.4018(15) yes
C6 C7 1.3841(16) yes
C6 H61 0.938 no
C7 C8 1.3858(17) yes
C7 H71 0.951 no
C8 C9 1.3942(16) yes
C8 H81 0.950 no
C9 C10 1.4062(15) yes
C9 C13 1.5273(16) yes
C10 O11 1.3844(13) yes
O11 C12 1.4243(13) yes
C12 H122 0.955 no
C12 H121 0.994 no
C12 H123 0.995 no
C13 C14 1.5141(16) yes
C13 H132 0.982 no
C13 H131 0.989 no
C14 C15 1.4126(15) yes
C14 C35 1.3926(16) yes
C15 C16 1.4748(14) yes
C15 C30 1.3964(15) yes
C16 C17 1.4054(15) yes
C16 C23 1.3939(15) yes
C17 C18 1.3958(15) yes
C17 C29 1.5109(15) yes
C18 O19 1.3814(13) yes
C18 C21 1.3960(15) yes
O19 C20 1.4242(14) yes
C20 H201 0.972 no
C20 H203 0.989 no
C20 H202 0.962 no
C21 C22 1.3968(16) yes
C21 C24 1.5216(15) yes
C22 C23 1.3797(16) yes
C22 H221 0.973 no
C23 H231 0.963 no
C24 C25 1.5287(15) yes
C24 H241 0.991 no
C24 H242 0.975 no
C25 C26 1.3888(16) yes
C26 C27 1.3925(17) yes
C26 H261 0.990 no
C27 C28 1.3888(17) yes
C27 H271 0.969 no
C28 H281 0.978 no
C29 C30 1.5056(15) yes
C29 H292 1.009 no
C29 H291 0.994 no
C30 C31 1.3919(15) yes
C31 O32 1.3699(14) yes
C31 C34 1.3864(16) yes
O32 C33 1.4229(14) yes
C33 H331 0.975 no
C33 H333 0.995 no
C33 H332 0.980 no
C34 C35 1.3956(17) yes
C34 H341 0.967 no
C35 H351 0.950 no
C36 H362 0.984 no
C36 H361 1.002 no
C36 H363 0.992 no

loop_
_geom_hbond_atom_site_label_D
_geom_hbond_atom_site_label_H
_geom_hbond_atom_site_label_A
_geom_hbond_site_symmetry_A
_geom_hbond_angle_DHA
_geom_hbond_distance_DH
_geom_hbond_distance_HA
_geom_hbond_distance_DA
_geom_hbond_publ_flag
C7 H71 O11 1_565 146 0.95 2.46 3.2858(16) yes
